data_2107128
loop_
_publ_author_name
'Platte, C.'
'Troemel, M.'

_publ_section_title
;
 Nickelditellurat(IV): Sauerstoffkoordinationszahl Fuenf am vierwertigen
 Tellur
;
_journal_name_full 'Acta Crystallographica B (24,1968-38,1982)'
_journal_page_first 1276
_journal_page_last 1278
_journal_volume 37
_journal_year 1981
_chemical_formula_sum 'Ni O5 Te2'
_chemical_name_systematic 'Ni Te2 O5'
_space_group_IT_number 62
_symmetry_space_group_name_Hall '-P 2ac 2n'
_symmetry_space_group_name_H-M 'P n m a'
_cell_angle_alpha 90
_cell_angle_beta 90
_cell_angle_gamma 90
_cell_formula_units_Z 8
_cell_length_a 8.868
_cell_length_b 12.126
_cell_length_c 8.452
_cell_volume 908.872
_citation_journal_id_ASTM ACBCAR
_cod_data_source_file Platte_ACBCAR_1981_1399.cif
_cod_data_source_block Ni1O5Te2
_cod_original_formula_sum 'Ni1 O5 Te2'
_cod_database_code 2107128

loop_
_symmetry_equiv_pos_as_xyz
x,y,z
-x+1/2,-y,z+1/2
x+1/2,-y+1/2,-z+1/2
-x,y+1/2,-z
-x,-y,-z
x-1/2,y,-z-1/2
-x-1/2,y-1/2,z-1/2
x,-y-1/2,z

loop_
_atom_site_label
_atom_site_type_symbol
_atom_site_fract_x
_atom_site_fract_y
_atom_site_fract_z
_atom_site_occupancy
_atom_site_U_iso_or_equiv
O5 O-2 0.3837 0.4869 0.1202 1 0.0
O1 O-2 0.123 0.25 0.6554 1 0.0
O6 O-2 0.3452 0.131 0.823 1 0.0
Te1 Te+4 0.8512 0.4868 0.1604 1 0.0
Te3 Te+4 0.3353 0.25 0.6813 1 0.0
O3 O-2 0.4904 0.1283 0.4052 1 0.0
Ni1 Ni+2 0.5177 0.1229 0.9853 1 0.0
O2 O-2 0.4676 0.25 0.1335 1 0.0
Te2 Te+4 0.1063 0.25 0.1973 1 0.0
O4 O-2 0.6914 0.1126 0.1482 1 0.0
